data_4133702
loop_
_publ_author_name
'Keilwerth, Martin'
'Hohenberger, Johannes'
'Heinemann, Frank W.'
'Sutter, J\"org'
'Scheurer, Andreas'
'Fang, Huayi'
'Bill, Eckhard'
'Neese, Frank'
'Ye, Shengfa'
'Meyer, Karsten'

_publ_section_title
;
 A Series of Iron Nitrosyl Complexes {Fe-NO}<sup>6-9</sup> and a Fleeting
 {Fe-NO}<sup>10</sup> Intermediate en Route to a Metalacyclic Iron
 Nitrosoalkane.
;
_journal_issue 43
_journal_name_full 'Journal of the American Chemical Society'
_journal_page_first 17217
_journal_page_last 17235
_journal_paper_doi 10.1021/jacs.9b08053
_journal_volume 141
_journal_year 2019
_chemical_formula_moiety 'C44 H54 Fe N9 O, 2.4(B F4), B0.6 F2.41, 2(C2 H3 N)'
_chemical_formula_sum 'C48 H60 B3 F12 Fe N11 O'
_chemical_formula_weight 1123.35
_space_group_crystal_system monoclinic
_space_group_IT_number 14
_space_group_name_Hall '-P 2ybc'
_space_group_name_H-M_alt 'P 1 21/c 1'
_atom_sites_solution_hydrogens geom
_audit_creation_date 2017-10-10
_audit_creation_method
;
Olex2 1.2
(compiled 2017.08.10 svn.r3458 for OlexSys, GUI svn.r5381)
;
_cell_angle_alpha 90
_cell_angle_beta 105.1700(10)
_cell_angle_gamma 90
_cell_formula_units_Z 4
_cell_length_a 23.4382(16)
_cell_length_b 12.0678(8)
_cell_length_c 19.8297(13)
_cell_measurement_reflns_used 9038
_cell_measurement_temperature 100(2)
_cell_measurement_theta_max 26.79
_cell_measurement_theta_min 2.30
_cell_volume 5413.3(6)
_computing_cell_refinement 'Bruker SAINT'
_computing_data_collection 'Bruker APEX2'
_computing_data_reduction 'Bruker SAINT'
_computing_molecular_graphics 'SHELXTL 6.12 (Bruker AXS, 2002)'
_computing_publication_material 'Olex2 (Dolomanov et al., 2009)'
_computing_structure_refinement 'SHELXL-2016/6 (Sheldrick, 2015)'
_computing_structure_solution 'SHELXTL 6.12 (Bruker AXS, 2002)'
_diffrn_ambient_temperature 100(2)
_diffrn_detector_area_resol_mean 83.33
_diffrn_measured_fraction_theta_full 0.999
_diffrn_measured_fraction_theta_max 0.999
_diffrn_measurement_device_type 'Bruker Kappa APEX II'
_diffrn_measurement_method '\f and \w scans'
_diffrn_radiation_monochromator 'Quazar focussing montel optics'
_diffrn_radiation_source 'ImuS high brilliance micro-focus tube'
_diffrn_radiation_type MoK\a
_diffrn_radiation_wavelength 0.71073
_diffrn_reflns_av_R_equivalents 0.0561
_diffrn_reflns_av_unetI/netI 0.0353
_diffrn_reflns_Laue_measured_fraction_full 0.999
_diffrn_reflns_Laue_measured_fraction_max 0.999
_diffrn_reflns_limit_h_max 30
_diffrn_reflns_limit_h_min -30
_diffrn_reflns_limit_k_max 15
_diffrn_reflns_limit_k_min -15
_diffrn_reflns_limit_l_max 25
_diffrn_reflns_limit_l_min -25
_diffrn_reflns_number 86129
_diffrn_reflns_point_group_measured_fraction_full 0.999
_diffrn_reflns_point_group_measured_fraction_max 0.999
_diffrn_reflns_theta_full 25.242
_diffrn_reflns_theta_max 27.103
_diffrn_reflns_theta_min 2.071
_diffrn_standards_number 0
_exptl_absorpt_coefficient_mu 0.367
_exptl_absorpt_correction_T_max 0.7456
_exptl_absorpt_correction_T_min 0.6112
_exptl_absorpt_correction_type multi-scan
_exptl_absorpt_process_details
;
SADABS-2014/5 (Bruker,2014/5) was used for absorption correction.
wR2(int) was 0.0999 before and 0.0506 after correction.
The Ratio of minimum to maximum transmission is 0.8197.
The \l/2 correction factor is Not present.
;
_exptl_crystal_colour brown
_exptl_crystal_density_diffrn 1.378
_exptl_crystal_density_method 'not measured'
_exptl_crystal_description prism
_exptl_crystal_F_000 2328
_exptl_crystal_size_max 0.26
_exptl_crystal_size_mid 0.18
_exptl_crystal_size_min 0.07
_refine_diff_density_max 0.921
_refine_diff_density_min -0.614
_refine_diff_density_rms 0.079
_refine_ls_extinction_method none
_refine_ls_goodness_of_fit_ref 1.058
_refine_ls_hydrogen_treatment constr
_refine_ls_matrix_type full
_refine_ls_number_parameters 905
_refine_ls_number_reflns 11935
_refine_ls_number_restraints 513
_refine_ls_restrained_S_all 1.096
_refine_ls_R_factor_all 0.0792
_refine_ls_R_factor_gt 0.0574
_refine_ls_shift/su_max 0.001
_refine_ls_shift/su_mean 0.000
_refine_ls_structure_factor_coef Fsqd
_refine_ls_weighting_details 'w=1/[\s^2^(Fo^2^)+(0.0783P)^2^+6.8656P] where P=(Fo^2^+2Fc^2^)/3'
_refine_ls_weighting_scheme calc
_refine_ls_wR_factor_gt 0.1467
_refine_ls_wR_factor_ref 0.1599
_reflns_Friedel_coverage 0.000
_reflns_number_gt 9150
_reflns_number_total 11935
_reflns_threshold_expression 'I > 2\s(I)'
_cod_data_source_file ja9b08053_si_002.cif
_cod_data_source_block mk1702
_cod_database_code 4133702
_shelx_shelxl_version_number 2016/6
_shelx_space_group_comment
;
The symmetry employed for this shelxl refinement is uniquely defined
by the following loop, which should always be used as a source of
symmetry information in preference to the above space-group names.
They are only intended as comments.
;
_shelx_estimated_absorpt_t_max 0.975
_shelx_estimated_absorpt_t_min 0.911
_olex2_refinement_description
;
1. Fixed Uiso
 At 1.2 times of:
  All C(H) groups, All C(H,H) groups
 At 1.5 times of:
  All C(H,H,H) groups
2. Uiso/Uaniso restraints and constraints
B1 \\sim F11 \\sim F12 \\sim F13 \\sim F14: within 2A with sigma of 0.005 and
sigma for terminal atoms of 0.01
B1A \\sim F11A \\sim F12A \\sim F13A \\sim F14A: within 2A with sigma of 0.005
and sigma for terminal atoms of 0.01
B2 \\sim F21 \\sim F22 \\sim F23 \\sim F24: within 2A with sigma of 0.005 and
sigma for terminal atoms of 0.01
B2A \\sim F21A \\sim F22A \\sim F23A \\sim F24A: within 2A with sigma of 0.005
and sigma for terminal atoms of 0.01
F21B \\sim F23B \\sim F24B: within 2A with sigma of 0.005 and sigma for
terminal atoms of 0.01
N210 \\sim C211 \\sim C212 \\sim N220 \\sim C221 \\sim C222 \\sim N230 \\sim
C231 \\sim C232 \\sim N240 \\sim C241 \\sim C242: within 2A with sigma of 0.005
and sigma for terminal atoms of 0.01
Uanis(B1) \\sim Ueq, Uanis(F11) \\sim Ueq, Uanis(F12) \\sim Ueq, Uanis(F13)
\\sim Ueq, Uanis(F14) \\sim Ueq: with sigma of 0.005 and sigma for terminal
atoms of 0.01
Uanis(B1A) \\sim Ueq, Uanis(F11A) \\sim Ueq, Uanis(F12A) \\sim Ueq, Uanis(F13A)
\\sim Ueq, Uanis(F14A) \\sim Ueq: with sigma of 0.005 and sigma for terminal
atoms of 0.01
Uanis(B2) \\sim Ueq, Uanis(F21) \\sim Ueq, Uanis(F22) \\sim Ueq, Uanis(F23)
\\sim Ueq, Uanis(F24) \\sim Ueq: with sigma of 0.005 and sigma for terminal
atoms of 0.01
Uanis(B2A) \\sim Ueq, Uanis(F21A) \\sim Ueq, Uanis(F22A) \\sim Ueq, Uanis(F23A)
\\sim Ueq, Uanis(F24A) \\sim Ueq: with sigma of 0.005 and sigma for terminal
atoms of 0.01
Uanis(F21B) \\sim Ueq, Uanis(F23B) \\sim Ueq, Uanis(F24B) \\sim Ueq: with sigma
of 0.005 and sigma for terminal atoms of 0.01
3. Same fragment restrains
{B3, F31, F32, F33, F34} sigma for 1-2: 0.02, 1-3: 0.04
as
{B1, F11, F12, F13, F14}
{B3, F31, F32, F33, F34} sigma for 1-2: 0.02, 1-3: 0.04
as
{B1A, F11A, F12A, F13A, F14A}
{B3, F31, F32, F33, F34} sigma for 1-2: 0.02, 1-3: 0.04
as
{B2, F21, F22, F23, F24}
{B3, F31, F32, F33, F34} sigma for 1-2: 0.02, 1-3: 0.04
as
{B2A, F21A, F22A, F23A, F24A}
{F31, F32, F33, F34} sigma for 1-2: 0.02, 1-3: 0.04
as
{F21B, F23B, F24B, B3}
{N100, C101, C102} sigma for 1-2: 0.02, 1-3: 0.04
as
{N210, C211, C212}
{N100, C101, C102} sigma for 1-2: 0.02, 1-3: 0.04
as
{N220, C221, C222}
{N100, C101, C102} sigma for 1-2: 0.02, 1-3: 0.04
as
{N230, C231, C232}
{N100, C101, C102} sigma for 1-2: 0.02, 1-3: 0.04
as
{N240, C241, C242}
4. Others
 0.6*[Sof(F21)+Sof(F23)+Sof(F24)]+0.6*[Sof(F21B)+Sof(F23B)+Sof(F24B)]=0.6 with
 esd of 0.001
 1*[Sof(N210)+Sof(C211)+Sof(C212)+Sof(H21A)+Sof(H21B)+Sof(H21C)]+1*[Sof(N220)+
 Sof(C221)+Sof(C222)+Sof(H22D)+Sof(H22E)+Sof(H22F)]+1*[Sof(N230)+Sof(C231)+
 Sof(C232)+Sof(H23D)+Sof(H23E)+Sof(H23F)]+1*[Sof(N240)+Sof(C241)+Sof(C242)+
 Sof(H24D)+Sof(H24E)+Sof(H24F)]=1 with esd of 0.001
 Sof(F21)=Sof(F23)=Sof(F24)=0.6*FVAR(2)
 Sof(B1A)=Sof(F11A)=Sof(F12A)=Sof(F13A)=Sof(F14A)=1-FVAR(2)
 Sof(B1)=Sof(F11)=Sof(F12)=Sof(F13)=Sof(F14)=FVAR(2)
 Sof(N210)=Sof(C211)=Sof(C212)=Sof(H21A)=Sof(H21B)=Sof(H21C)=FVAR(3)
 Sof(N220)=Sof(C221)=Sof(C222)=Sof(H22D)=Sof(H22E)=Sof(H22F)=FVAR(4)
 Sof(N230)=Sof(C231)=Sof(C232)=Sof(H23D)=Sof(H23E)=Sof(H23F)=FVAR(5)
 Sof(F21B)=Sof(F23B)=Sof(F24B)=0.6*FVAR(7)
 Sof(N240)=Sof(C241)=Sof(C242)=Sof(H24D)=Sof(H24E)=Sof(H24F)=FVAR(7)
 Fixed Sof: B2(0.6) F22(0.6) B2A(0.4) F21A(0.4) F22A(0.4) F23A(0.4) F24A(0.4)
5.a Secondary CH2 refined with riding coordinates:
 C1(H1A,H1B), C2(H2A,H2B), C6(H6A,H6B), C7(H7A,H7B), C11(H11A,H11B), C12(H12A,
 H12B)
5.b Aromatic/amide H refined with riding coordinates:
 C4(H4), C5(H5), C9(H9), C10(H10), C14(H14), C15(H15), C18(H18), C20(H20),
 C27(H27), C29(H29), C36(H36), C38(H38)
5.c Idealised Me refined as rotating group:
 C22(H22A,H22B,H22C), C23(H23A,H23B,H23C), C24(H24A,H24B,H24C), C31(H31A,H31B,
 H31C), C32(H32A,H32B,H32C), C33(H33A,H33B,H33C), C40(H40A,H40B,H40C), C41(H41A,
 H41B,H41C), C42(H42A,H42B,H42C), C44(H44A,H44B,H44C), C102(H10A,H10B,H10C),
 C212(H21A,H21B,H21C), C222(H22D,H22E,H22F), C232(H23D,H23E,H23F), C242(H24D,
 H24E,H24F)
;
_olex2_submission_special_instructions 'No special instructions were received'

loop_
_space_group_symop_operation_xyz
'x, y, z'
'-x, y+1/2, -z+1/2'
'-x, -y, -z'
'x, -y-1/2, z-1/2'

loop_
_atom_site_label
_atom_site_type_symbol
_atom_site_fract_x
_atom_site_fract_y
_atom_site_fract_z
_atom_site_U_iso_or_equiv
_atom_site_adp_type
_atom_site_occupancy
_atom_site_site_symmetry_order
_atom_site_calc_flag
_atom_site_refinement_flags_posn
_atom_site_refinement_flags_adp
_atom_site_refinement_flags_occupancy
_atom_site_disorder_assembly
_atom_site_disorder_group
Fe1 Fe 0.81305(2) 0.47846(3) 0.23495(2) 0.01537(10) Uani 1 1 d . . . . .
O1 O 0.69976(8) 0.42905(17) 0.15297(10) 0.0267(4) Uani 1 1 d . . . . .
N1 N 0.89674(9) 0.53232(18) 0.30058(11) 0.0209(5) Uani 1 1 d . . . . .
N2 N 0.79670(10) 0.5301(2) 0.37885(12) 0.0251(5) Uani 1 1 d . . . . .
N3 N 0.73328(10) 0.40604(18) 0.33085(12) 0.0226(5) Uani 1 1 d . . . . .
N4 N 0.83194(9) 0.71026(18) 0.19749(11) 0.0201(4) Uani 1 1 d . . . . .
N5 N 0.73982(9) 0.69533(18) 0.19361(11) 0.0207(5) Uani 1 1 d . . . . .
N6 N 0.91408(9) 0.4458(2) 0.16499(11) 0.0233(5) Uani 1 1 d . . . . .
N7 N 0.83259(10) 0.4524(2) 0.08549(11) 0.0238(5) Uani 1 1 d . . . . .
N8 N 0.74683(9) 0.44658(17) 0.18498(11) 0.0174(4) Uani 1 1 d . . . . .
N9 N 0.83596(9) 0.31876(19) 0.24857(11) 0.0206(4) Uani 1 1 d . . . . .
C1 C 0.89961(12) 0.5312(3) 0.37788(14) 0.0283(6) Uani 1 1 d . . . . .
H1A H 0.898118 0.453376 0.393100 0.034 Uiso 1 1 calc R . . . .
H1B H 0.938050 0.562587 0.404087 0.034 Uiso 1 1 calc R . . . .
C2 C 0.85090(13) 0.5949(3) 0.39660(15) 0.0310(6) Uani 1 1 d . . . . .
H2A H 0.862109 0.611566 0.447250 0.037 Uiso 1 1 calc R . . . .
H2B H 0.844548 0.666041 0.370811 0.037 Uiso 1 1 calc R . . . .
C3 C 0.77905(11) 0.4684(2) 0.32018(13) 0.0192(5) Uani 1 1 d . . . . .
C4 C 0.76265(14) 0.5095(3) 0.42482(15) 0.0314(7) Uani 1 1 d . . . . .
H4 H 0.766727 0.543157 0.469148 0.038 Uiso 1 1 calc R . . . .
C5 C 0.72292(13) 0.4331(3) 0.39472(15) 0.0306(6) Uani 1 1 d . . . . .
H5 H 0.692995 0.402820 0.413547 0.037 Uiso 1 1 calc R . . . .
C6 C 0.91761(11) 0.6472(2) 0.28722(14) 0.0244(6) Uani 1 1 d . . . . .
H6A H 0.905460 0.699541 0.319305 0.029 Uiso 1 1 calc R . . . .
H6B H 0.961358 0.646635 0.299642 0.029 Uiso 1 1 calc R . . . .
C7 C 0.89568(11) 0.6915(2) 0.21375(14) 0.0225(5) Uani 1 1 d . . . . .
H7A H 0.916091 0.761971 0.209443 0.027 Uiso 1 1 calc R . . . .
H7B H 0.904635 0.637792 0.180206 0.027 Uiso 1 1 calc R . . . .
C8 C 0.79214(11) 0.6388(2) 0.21206(13) 0.0177(5) Uani 1 1 d . . . . .
C9 C 0.80575(12) 0.8079(2) 0.16969(15) 0.0261(6) Uani 1 1 d . . . . .
H9 H 0.824757 0.869749 0.155346 0.031 Uiso 1 1 calc R . . . .
C10 C 0.74795(12) 0.7987(2) 0.16678(16) 0.0273(6) Uani 1 1 d . . . . .
H10 H 0.718257 0.852829 0.149596 0.033 Uiso 1 1 calc R . . . .
C11 C 0.94342(11) 0.4503(2) 0.29574(14) 0.0253(6) Uani 1 1 d . . . . .
H11A H 0.928534 0.374892 0.301016 0.030 Uiso 1 1 calc R . . . .
H11B H 0.978557 0.462964 0.335358 0.030 Uiso 1 1 calc R . . . .
C12 C 0.96239(11) 0.4545(3) 0.22890(14) 0.0272(6) Uani 1 1 d . . . . .
H12A H 0.983583 0.525111 0.227566 0.033 Uiso 1 1 calc R . . . .
H12B H 0.990679 0.393429 0.229350 0.033 Uiso 1 1 calc R . . . .
C13 C 0.85535(11) 0.4620(2) 0.15569(13) 0.0178(5) Uani 1 1 d . . . . .
C14 C 0.92793(13) 0.4308(3) 0.10182(16) 0.0352(7) Uani 1 1 d . . . . .
H14 H 0.966196 0.419704 0.095098 0.042 Uiso 1 1 calc R . . . .
C15 C 0.87705(13) 0.4349(3) 0.05236(16) 0.0355(7) Uani 1 1 d . . . . .
H15 H 0.872161 0.427320 0.003491 0.043 Uiso 1 1 calc R . . . .
C16 C 0.70899(12) 0.3032(2) 0.29741(14) 0.0233(6) Uani 1 1 d . . . . .
C17 C 0.65187(12) 0.3013(2) 0.25245(16) 0.0283(6) Uani 1 1 d . . . . .
C18 C 0.62958(13) 0.1995(3) 0.22472(18) 0.0346(7) Uani 1 1 d . . . . .
H18 H 0.591825 0.196964 0.192130 0.042 Uiso 1 1 calc R . . . .
C19 C 0.66076(14) 0.1017(3) 0.2432(2) 0.0384(8) Uani 1 1 d . . . . .
C20 C 0.71589(13) 0.1065(2) 0.29158(18) 0.0344(7) Uani 1 1 d . . . . .
H20 H 0.737141 0.039628 0.305438 0.041 Uiso 1 1 calc R . . . .
C21 C 0.74071(12) 0.2063(2) 0.32020(15) 0.0260(6) Uani 1 1 d . . . . .
C22 C 0.61351(13) 0.4032(3) 0.2379(2) 0.0375(8) Uani 1 1 d . . . . .
H22A H 0.590397 0.402817 0.188924 0.056 Uiso 1 1 calc GR . . . .
H22B H 0.638512 0.469538 0.246837 0.056 Uiso 1 1 calc GR . . . .
H22C H 0.586673 0.403702 0.268363 0.056 Uiso 1 1 calc GR . . . .
C23 C 0.63338(17) -0.0067(3) 0.2132(3) 0.0645(13) Uani 1 1 d . . . . .
H23A H 0.593256 -0.012164 0.219109 0.097 Uiso 1 1 calc GR . . . .
H23B H 0.657330 -0.068334 0.237596 0.097 Uiso 1 1 calc GR . . . .
H23C H 0.631759 -0.010041 0.163326 0.097 Uiso 1 1 calc GR . . . .
C24 C 0.79689(14) 0.2067(3) 0.37851(15) 0.0330(7) Uani 1 1 d . . . . .
H24A H 0.787077 0.206918 0.423611 0.050 Uiso 1 1 calc GR . . . .
H24B H 0.819978 0.273069 0.374766 0.050 Uiso 1 1 calc GR . . . .
H24C H 0.820129 0.140458 0.375051 0.050 Uiso 1 1 calc GR . . . .
C25 C 0.68367(11) 0.6765(2) 0.21082(14) 0.0216(5) Uani 1 1 d . . . . .
C26 C 0.63337(12) 0.6524(2) 0.15699(15) 0.0253(6) Uani 1 1 d . . . . .
C27 C 0.57933(12) 0.6490(3) 0.17456(18) 0.0332(7) Uani 1 1 d . . . . .
H27 H 0.544319 0.633090 0.139105 0.040 Uiso 1 1 calc R . . . .
C28 C 0.57526(13) 0.6682(3) 0.24255(19) 0.0374(7) Uani 1 1 d . . . . .
C29 C 0.62571(14) 0.6958(3) 0.29326(18) 0.0348(7) Uani 1 1 d . . . . .
H29 H 0.623205 0.708708 0.339658 0.042 Uiso 1 1 calc R . . . .
C30 C 0.68038(12) 0.7053(2) 0.27812(15) 0.0258(6) Uani 1 1 d . . . . .
C31 C 0.63533(13) 0.6340(3) 0.08249(16) 0.0358(7) Uani 1 1 d . . . . .
H31A H 0.621730 0.701006 0.055087 0.054 Uiso 1 1 calc GR . . . .
H31B H 0.609556 0.571700 0.062626 0.054 Uiso 1 1 calc GR . . . .
H31C H 0.675968 0.617288 0.081293 0.054 Uiso 1 1 calc GR . . . .
C32 C 0.51682(15) 0.6596(4) 0.2610(2) 0.0588(11) Uani 1 1 d . . . . .
H32A H 0.521010 0.689576 0.308006 0.088 Uiso 1 1 calc GR . . . .
H32B H 0.504809 0.581681 0.259867 0.088 Uiso 1 1 calc GR . . . .
H32C H 0.486743 0.701929 0.227205 0.088 Uiso 1 1 calc GR . . . .
C33 C 0.73055(14) 0.7570(3) 0.33167(16) 0.0330(7) Uani 1 1 d . . . . .
H33A H 0.767192 0.748404 0.317155 0.050 Uiso 1 1 calc GR . . . .
H33B H 0.734809 0.720422 0.376841 0.050 Uiso 1 1 calc GR . . . .
H33C H 0.722463 0.835977 0.336019 0.050 Uiso 1 1 calc GR . . . .
C34 C 0.77179(11) 0.4527(3) 0.04307(13) 0.0274(6) Uani 1 1 d . . . . .
C35 C 0.74090(14) 0.3518(3) 0.03360(16) 0.0366(7) Uani 1 1 d . . . . .
C36 C 0.68470(15) 0.3525(4) -0.01300(19) 0.0517(11) Uani 1 1 d . . . . .
H36 H 0.662061 0.286227 -0.019737 0.062 Uiso 1 1 calc R . . . .
C37 C 0.66092(15) 0.4463(4) -0.04961(18) 0.0557(12) Uani 1 1 d . . . . .
C38 C 0.69388(14) 0.5436(4) -0.03977(16) 0.0475(10) Uani 1 1 d . . . . .
H38 H 0.677653 0.608367 -0.064782 0.057 Uiso 1 1 calc R . . . .
C39 C 0.75046(13) 0.5481(3) 0.00621(14) 0.0342(7) Uani 1 1 d . . . . .
C40 C 0.76586(17) 0.2472(3) 0.06983(19) 0.0474(9) Uani 1 1 d . . . . .
H40A H 0.756854 0.243170 0.115326 0.071 Uiso 1 1 calc GR . . . .
H40B H 0.808806 0.246438 0.076653 0.071 Uiso 1 1 calc GR . . . .
H40C H 0.748292 0.183426 0.041293 0.071 Uiso 1 1 calc GR . . . .
C41 C 0.59945(18) 0.4442(6) -0.0999(2) 0.090(2) Uani 1 1 d . . . . .
H41A H 0.571261 0.479512 -0.077831 0.135 Uiso 1 1 calc GR . . . .
H41B H 0.587506 0.367303 -0.111620 0.135 Uiso 1 1 calc GR . . . .
H41C H 0.600011 0.484586 -0.142613 0.135 Uiso 1 1 calc GR . . . .
C42 C 0.78590(15) 0.6537(3) 0.01352(17) 0.0410(8) Uani 1 1 d . . . . .
H42A H 0.813422 0.656830 0.060153 0.062 Uiso 1 1 calc GR . . . .
H42B H 0.759131 0.717491 0.007105 0.062 Uiso 1 1 calc GR . . . .
H42C H 0.808198 0.655479 -0.021942 0.062 Uiso 1 1 calc GR . . . .
C43 C 0.84329(12) 0.2267(2) 0.24191(14) 0.0242(6) Uani 1 1 d . . . . .
C44 C 0.85258(16) 0.1094(2) 0.23252(19) 0.0390(8) Uani 1 1 d . . . . .
H44A H 0.817130 0.068044 0.234730 0.058 Uiso 1 1 calc GR . . . .
H44B H 0.886398 0.083542 0.269572 0.058 Uiso 1 1 calc GR . . . .
H44C H 0.860498 0.097393 0.186935 0.058 Uiso 1 1 calc GR . . . .
B1 B 0.90979(15) 0.4502(3) 0.56800(18) 0.0287(8) Uani 0.907(3) 1 d D U P A 1
F11 F 0.93773(9) 0.38315(18) 0.62387(10) 0.0407(6) Uani 0.907(3) 1 d D U P A 1
F12 F 0.88090(9) 0.38505(19) 0.51143(10) 0.0442(6) Uani 0.907(3) 1 d D U P A 1
F13 F 0.95162(13) 0.5132(3) 0.54775(17) 0.0480(8) Uani 0.907(3) 1 d D U P A 1
F14 F 0.86783(12) 0.5151(2) 0.58663(13) 0.0563(7) Uani 0.907(3) 1 d D U P A 1
B1A B 0.8987(12) 0.5555(19) 0.5726(12) 0.064(6) Uani 0.093(3) 1 d D U P A 2
F11A F 0.8823(12) 0.6649(18) 0.5555(13) 0.072(6) Uani 0.093(3) 1 d D U P A 2
F12A F 0.9164(8) 0.5536(17) 0.6441(9) 0.044(5) Uani 0.093(3) 1 d D U P A 2
F13A F 0.9479(15) 0.542(3) 0.548(2) 0.070(8) Uani 0.093(3) 1 d D U P A 2
F14A F 0.8594(11) 0.4684(19) 0.5463(14) 0.066(6) Uani 0.093(3) 1 d D U P A 2
B2 B 0.3537(3) 0.4342(5) 0.4976(3) 0.0378(12) Uani 0.6 1 d D U P B 1
F21 F 0.2975(4) 0.4788(6) 0.4553(4) 0.0394(17) Uani 0.322(8) 1 d D U P B 1
F22 F 0.3855(3) 0.3999(6) 0.4510(4) 0.0568(15) Uani 0.6 1 d D U P B 1
F23 F 0.3391(5) 0.3485(10) 0.5317(6) 0.039(2) Uani 0.322(8) 1 d D U P B 1
F24 F 0.3844(3) 0.5113(8) 0.5473(5) 0.052(2) Uani 0.322(8) 1 d D U P B 1
B2A B 0.3472(8) 0.5182(15) 0.4350(8) 0.140(4) Uani 0.4 1 d D U P C 2
F21A F 0.3473(6) 0.5418(8) 0.5023(5) 0.100(3) Uani 0.4 1 d D U P C 2
F22A F 0.3778(7) 0.4225(12) 0.4334(8) 0.099(4) Uani 0.4 1 d D U P C 2
F23A F 0.3847(6) 0.6079(12) 0.4267(8) 0.192(5) Uani 0.4 1 d D U P C 2
F24A F 0.2941(5) 0.5331(10) 0.3823(7) 0.156(4) Uani 0.4 1 d D U P C 2
F21B F 0.3225(5) 0.3445(11) 0.5142(7) 0.037(3) Uani 0.281(8) 1 d D U P B 1
F23B F 0.4005(4) 0.4456(12) 0.5637(5) 0.071(3) Uani 0.281(8) 1 d D U P B 1
F24B F 0.3202(5) 0.5101(8) 0.4760(6) 0.043(3) Uani 0.281(8) 1 d D U P B 1
B3 B 0.89787(13) 0.9157(3) 0.37938(17) 0.0254(6) Uani 1 1 d D . . . .
F31 F 0.83898(9) 0.9343(3) 0.35525(18) 0.0919(11) Uani 1 1 d D . . . .
F32 F 0.92423(15) 1.0047(2) 0.41749(14) 0.0862(10) Uani 1 1 d D . . . .
F33 F 0.92218(10) 0.90189(16) 0.32362(11) 0.0469(5) Uani 1 1 d D . . . .
F34 F 0.90568(10) 0.82102(16) 0.41974(10) 0.0512(5) Uani 1 1 d D . . . .
N100 N 1.01453(14) 0.8077(3) 0.66692(17) 0.0452(7) Uani 1 1 d D . . . .
C101 C 1.01490(13) 0.7894(3) 0.61030(19) 0.0373(7) Uani 1 1 d D . . . .
C102 C 1.01747(17) 0.7638(3) 0.53922(19) 0.0497(9) Uani 1 1 d D . . . .
H10A H 1.000435 0.690246 0.525997 0.075 Uiso 1 1 calc GR . . . .
H10B H 1.058731 0.764462 0.536930 0.075 Uiso 1 1 calc GR . . . .
H10C H 0.994960 0.819364 0.506993 0.075 Uiso 1 1 calc GR . . . .
N210 N 0.4666(3) 0.8634(6) 0.4511(4) 0.079(2) Uani 0.601(7) 1 d D U P D 1
C211 C 0.4738(7) 0.7716(11) 0.4638(9) 0.070(2) Uani 0.601(7) 1 d D U P D 1
C212 C 0.4759(4) 0.6586(7) 0.4843(5) 0.078(2) Uani 0.601(7) 1 d D U P D 1
H21A H 0.511261 0.645754 0.522696 0.117 Uiso 0.601(7) 1 calc GR . P D 1
H21B H 0.477367 0.611414 0.444527 0.117 Uiso 0.601(7) 1 calc GR . P D 1
H21C H 0.440577 0.640612 0.499751 0.117 Uiso 0.601(7) 1 calc GR . P D 1
N220 N 0.4748(11) 0.740(2) 0.5279(13) 0.062(3) Uani 0.142(5) 1 d D U P E 2
C221 C 0.4750(13) 0.648(2) 0.5505(13) 0.057(3) Uani 0.142(5) 1 d D U P E 2
C222 C 0.4645(16) 0.619(3) 0.6187(14) 0.051(4) Uani 0.142(5) 1 d D U P E 2
H22D H 0.500765 0.631054 0.655914 0.077 Uiso 0.142(5) 1 calc GR . P E 2
H22E H 0.452937 0.540873 0.618225 0.077 Uiso 0.142(5) 1 calc GR . P E 2
H22F H 0.432787 0.665519 0.627176 0.077 Uiso 0.142(5) 1 calc GR . P E 2
N230 N 0.5333(11) 0.825(2) 0.3989(13) 0.078(5) Uani 0.163(6) 1 d D U P F 3
C231 C 0.5008(13) 0.833(3) 0.4334(15) 0.070(3) Uani 0.163(6) 1 d D U P F 3
C232 C 0.465(3) 0.775(4) 0.471(4) 0.070(3) Uani 0.163(6) 1 d D U P F 3
H23D H 0.424569 0.805572 0.457758 0.105 Uiso 0.163(6) 1 calc GR . P F 3
H23E H 0.481690 0.784136 0.521216 0.105 Uiso 0.163(6) 1 calc GR . P F 3
H23F H 0.463308 0.696028 0.458977 0.105 Uiso 0.163(6) 1 calc GR . P F 3
N240 N 0.4459(15) 0.668(3) 0.6260(18) 0.049(5) Uani 0.095(5) 1 d D U P G 4
C241 C 0.460(2) 0.583(3) 0.611(3) 0.053(4) Uani 0.095(5) 1 d D U P G 4
C242 C 0.4786(17) 0.482(3) 0.584(2) 0.049(5) Uani 0.095(5) 1 d D U P G 4
H24D H 0.467021 0.484111 0.533065 0.074 Uiso 0.095(5) 1 calc GR . P G 4
H24E H 0.459914 0.418697 0.600599 0.074 Uiso 0.095(5) 1 calc GR . P G 4
H24F H 0.521662 0.475625 0.600966 0.074 Uiso 0.095(5) 1 calc GR . P G 4

loop_
_atom_site_aniso_label
_atom_site_aniso_U_11
_atom_site_aniso_U_22
_atom_site_aniso_U_33
_atom_site_aniso_U_23
_atom_site_aniso_U_13
_atom_site_aniso_U_12
Fe1 0.01535(17) 0.01643(18) 0.01521(18) -0.00075(14) 0.00557(13) -0.00101(13)
O1 0.0192(9) 0.0357(11) 0.0248(10) -0.0044(8) 0.0051(8) -0.0019(8)
N1 0.0192(10) 0.0236(12) 0.0186(11) -0.0017(9) 0.0029(8) -0.0008(9)
N2 0.0291(12) 0.0283(13) 0.0199(11) -0.0030(9) 0.0096(9) -0.0029(10)
N3 0.0266(11) 0.0194(11) 0.0262(12) 0.0012(9) 0.0149(9) -0.0004(9)
N4 0.0203(10) 0.0185(11) 0.0241(11) -0.0002(9) 0.0101(9) -0.0034(8)
N5 0.0200(10) 0.0182(11) 0.0265(11) 0.0023(9) 0.0104(9) 0.0005(8)
N6 0.0196(10) 0.0288(12) 0.0229(11) -0.0064(9) 0.0077(9) 0.0007(9)
N7 0.0208(11) 0.0341(13) 0.0189(11) -0.0065(9) 0.0093(9) -0.0053(9)
N8 0.0211(11) 0.0164(10) 0.0166(10) -0.0008(8) 0.0083(8) 0.0010(8)
N9 0.0213(10) 0.0225(12) 0.0194(11) 0.0005(9) 0.0082(8) 0.0006(9)
C1 0.0266(13) 0.0403(17) 0.0157(12) -0.0035(12) 0.0015(10) -0.0039(12)
C2 0.0308(14) 0.0408(18) 0.0219(14) -0.0116(12) 0.0080(11) -0.0090(13)
C3 0.0226(12) 0.0183(13) 0.0180(12) 0.0019(10) 0.0077(10) 0.0010(10)
C4 0.0403(16) 0.0372(17) 0.0219(14) -0.0010(12) 0.0175(12) 0.0025(13)
C5 0.0391(16) 0.0318(16) 0.0292(15) 0.0025(12) 0.0237(13) 0.0001(13)
C6 0.0192(12) 0.0246(14) 0.0294(14) -0.0048(11) 0.0064(11) -0.0056(10)
C7 0.0175(12) 0.0203(13) 0.0320(14) -0.0017(11) 0.0106(10) -0.0042(10)
C8 0.0190(11) 0.0179(12) 0.0171(12) -0.0009(10) 0.0062(9) -0.0020(9)
C9 0.0278(13) 0.0179(13) 0.0364(16) 0.0035(11) 0.0155(12) -0.0018(10)
C10 0.0296(14) 0.0176(13) 0.0384(16) 0.0056(12) 0.0154(12) 0.0026(11)
C11 0.0195(12) 0.0291(15) 0.0242(14) 0.0004(11) 0.0004(10) 0.0028(11)
C12 0.0165(12) 0.0352(16) 0.0291(14) -0.0039(12) 0.0044(10) 0.0053(11)
C13 0.0184(11) 0.0174(13) 0.0189(12) -0.0023(10) 0.0073(9) -0.0028(9)
C14 0.0243(14) 0.052(2) 0.0340(16) -0.0139(14) 0.0155(12) -0.0019(13)
C15 0.0274(14) 0.059(2) 0.0252(15) -0.0140(14) 0.0154(12) -0.0063(14)
C16 0.0252(13) 0.0196(13) 0.0309(14) 0.0019(11) 0.0177(11) -0.0030(10)
C17 0.0241(13) 0.0231(14) 0.0440(17) 0.0017(12) 0.0202(12) -0.0021(11)
C18 0.0223(13) 0.0306(16) 0.055(2) -0.0055(14) 0.0172(13) -0.0046(12)
C19 0.0308(15) 0.0254(16) 0.066(2) -0.0049(15) 0.0249(15) -0.0020(12)
C20 0.0353(16) 0.0198(14) 0.056(2) 0.0033(13) 0.0255(15) 0.0049(12)
C21 0.0295(14) 0.0249(14) 0.0301(14) 0.0075(11) 0.0195(12) 0.0027(11)
C22 0.0248(14) 0.0252(16) 0.067(2) 0.0036(15) 0.0202(15) 0.0014(12)
C23 0.041(2) 0.031(2) 0.122(4) -0.025(2) 0.022(2) -0.0028(15)
C24 0.0425(17) 0.0351(17) 0.0262(15) 0.0106(13) 0.0171(13) 0.0093(13)
C25 0.0190(12) 0.0168(13) 0.0324(14) 0.0013(11) 0.0126(11) 0.0012(10)
C26 0.0240(13) 0.0204(13) 0.0327(15) 0.0044(11) 0.0098(11) 0.0046(10)
C27 0.0198(13) 0.0309(16) 0.0484(19) 0.0028(14) 0.0082(12) 0.0022(11)
C28 0.0293(15) 0.0329(17) 0.057(2) -0.0049(15) 0.0241(15) 0.0013(13)
C29 0.0378(16) 0.0287(16) 0.0462(18) -0.0106(14) 0.0258(14) -0.0033(13)
C30 0.0277(14) 0.0174(13) 0.0364(16) -0.0047(11) 0.0159(12) -0.0015(11)
C31 0.0271(14) 0.0460(19) 0.0320(16) 0.0093(14) 0.0036(12) 0.0043(13)
C32 0.0311(18) 0.076(3) 0.080(3) -0.015(2) 0.0321(19) -0.0038(18)
C33 0.0404(16) 0.0263(16) 0.0364(16) -0.0111(13) 0.0173(14) -0.0061(13)
C34 0.0199(12) 0.0489(19) 0.0151(12) -0.0075(12) 0.0079(10) -0.0064(12)
C35 0.0335(16) 0.051(2) 0.0295(16) -0.0196(14) 0.0164(13) -0.0129(14)
C36 0.0338(17) 0.088(3) 0.0369(19) -0.033(2) 0.0161(15) -0.0262(19)
C37 0.0247(16) 0.118(4) 0.0242(17) -0.017(2) 0.0065(13) -0.010(2)
C38 0.0302(16) 0.092(3) 0.0205(15) 0.0033(17) 0.0064(13) 0.0064(18)
C39 0.0272(14) 0.063(2) 0.0139(13) -0.0011(13) 0.0073(11) -0.0011(14)
C40 0.056(2) 0.041(2) 0.049(2) -0.0271(17) 0.0215(17) -0.0171(17)
C41 0.032(2) 0.184(6) 0.046(2) -0.016(3) -0.0016(18) -0.018(3)
C42 0.0443(18) 0.052(2) 0.0260(16) 0.0090(15) 0.0080(14) 0.0012(16)
C43 0.0285(14) 0.0242(15) 0.0241(13) 0.0032(11) 0.0144(11) 0.0007(11)
C44 0.059(2) 0.0197(15) 0.050(2) 0.0013(13) 0.0338(17) 0.0064(14)
B1 0.0237(15) 0.0387(19) 0.0242(16) -0.0007(14) 0.0072(13) -0.0009(13)
F11 0.0336(10) 0.0529(13) 0.0320(11) 0.0092(9) 0.0021(8) 0.0046(9)
F12 0.0448(12) 0.0531(14) 0.0309(11) -0.0098(9) 0.0032(9) -0.0070(10)
F13 0.0364(12) 0.069(2) 0.0373(13) 0.0096(14) 0.0066(10) -0.0173(13)
F14 0.0631(15) 0.0662(17) 0.0458(14) -0.0032(12) 0.0251(12) 0.0271(13)
B1A 0.063(6) 0.064(6) 0.066(6) 0.002(4) 0.018(4) 0.003(4)
F11A 0.074(9) 0.070(9) 0.072(9) 0.003(7) 0.017(7) 0.003(7)
F12A 0.041(7) 0.046(8) 0.055(8) -0.002(6) 0.028(6) 0.014(6)
F13A 0.071(10) 0.064(10) 0.071(10) 0.012(7) 0.014(7) -0.004(7)
F14A 0.058(8) 0.071(9) 0.068(9) 0.003(7) 0.013(7) 0.007(7)
B2 0.043(2) 0.045(2) 0.036(2) -0.016(2) 0.0278(19) -0.001(2)
F21 0.047(3) 0.041(3) 0.036(3) -0.010(2) 0.022(2) 0.004(2)
F22 0.066(3) 0.065(3) 0.058(3) -0.004(2) 0.050(3) 0.008(2)
F23 0.056(5) 0.045(4) 0.017(4) 0.003(3) 0.015(3) 0.015(4)
F24 0.044(3) 0.063(3) 0.056(3) -0.031(3) 0.023(2) -0.019(3)
B2A 0.142(5) 0.139(5) 0.138(5) -0.004(4) 0.038(4) 0.003(4)
F21A 0.129(6) 0.110(6) 0.088(5) 0.009(4) 0.080(5) 0.043(5)
F22A 0.112(6) 0.108(7) 0.094(7) -0.017(5) 0.056(5) 0.020(5)
F23A 0.188(7) 0.187(7) 0.193(7) 0.003(6) 0.037(6) -0.019(6)
F24A 0.142(6) 0.154(6) 0.163(7) -0.028(6) 0.026(5) 0.004(6)
F21B 0.043(6) 0.043(5) 0.035(6) -0.009(4) 0.031(5) -0.007(4)
F23B 0.066(5) 0.098(6) 0.049(4) 0.016(4) 0.015(3) -0.002(4)
F24B 0.049(4) 0.041(4) 0.047(4) 0.011(3) 0.026(3) 0.003(3)
B3 0.0257(15) 0.0183(15) 0.0364(17) -0.0017(13) 0.0156(13) -0.0036(12)
F31 0.0280(11) 0.111(2) 0.141(3) 0.072(2) 0.0299(14) 0.0145(13)
F32 0.145(3) 0.0602(16) 0.0771(17) -0.0446(14) 0.0716(19) -0.0698(17)
F33 0.0679(13) 0.0319(10) 0.0541(12) -0.0041(9) 0.0397(11) 0.0026(9)
F34 0.0755(15) 0.0349(11) 0.0410(11) 0.0097(9) 0.0111(10) 0.0025(10)
N100 0.0513(17) 0.0408(17) 0.0528(19) 0.0132(14) 0.0299(15) 0.0147(13)
C101 0.0265(14) 0.0344(17) 0.052(2) 0.0164(15) 0.0127(14) 0.0042(13)
C102 0.051(2) 0.052(2) 0.043(2) 0.0080(17) 0.0060(16) -0.0102(17)
N210 0.085(4) 0.074(4) 0.066(4) -0.012(3) -0.002(3) 0.020(4)
C211 0.067(5) 0.079(4) 0.060(4) -0.008(3) 0.006(3) -0.005(4)
C212 0.066(4) 0.083(4) 0.081(4) -0.001(4) 0.010(4) 0.001(4)
N220 0.054(6) 0.072(6) 0.059(6) -0.003(5) 0.011(5) -0.006(6)
C221 0.047(6) 0.069(7) 0.055(6) -0.001(6) 0.013(5) -0.008(6)
C222 0.042(7) 0.065(9) 0.048(7) 0.005(8) 0.015(6) -0.008(8)
N230 0.079(10) 0.080(10) 0.062(9) -0.020(9) -0.004(8) 0.000(9)
C231 0.069(6) 0.078(5) 0.058(5) -0.011(5) 0.004(5) -0.003(5)
C232 0.066(6) 0.078(5) 0.062(5) -0.007(5) 0.009(5) 0.000(5)
N240 0.043(8) 0.062(9) 0.044(8) -0.001(8) 0.016(7) -0.009(8)
C241 0.044(7) 0.066(8) 0.050(7) 0.000(7) 0.014(6) -0.008(7)
C242 0.039(9) 0.062(10) 0.047(9) 0.003(9) 0.011(8) -0.005(9)

loop_
_atom_type_symbol
_atom_type_description
_atom_type_scat_dispersion_real
_atom_type_scat_dispersion_imag
_atom_type_scat_source
C C 0.0033 0.0016 'International Tables Vol C Tables 4.2.6.8 and 6.1.1.4'
H H 0.0000 0.0000 'International Tables Vol C Tables 4.2.6.8 and 6.1.1.4'
B B 0.0013 0.0007 'International Tables Vol C Tables 4.2.6.8 and 6.1.1.4'
N N 0.0061 0.0033 'International Tables Vol C Tables 4.2.6.8 and 6.1.1.4'
O O 0.0106 0.0060 'International Tables Vol C Tables 4.2.6.8 and 6.1.1.4'
F F 0.0171 0.0103 'International Tables Vol C Tables 4.2.6.8 and 6.1.1.4'
Fe Fe 0.3463 0.8444 'International Tables Vol C Tables 4.2.6.8 and 6.1.1.4'

loop_
_geom_angle_atom_site_label_1
_geom_angle_atom_site_label_2
_geom_angle_atom_site_label_3
_geom_angle
N8 Fe1 N1 175.69(9)
N8 Fe1 N9 91.91(10)
N8 Fe1 C3 88.49(10)
N8 Fe1 C8 87.35(10)
N8 Fe1 C13 94.79(10)
N9 Fe1 N1 92.26(9)
N9 Fe1 C3 88.84(9)
N9 Fe1 C8 174.28(9)
N9 Fe1 C13 81.11(9)
C3 Fe1 N1 90.50(9)
C3 Fe1 C13 169.52(10)
C8 Fe1 N1 88.61(9)
C8 Fe1 C3 96.80(10)
C8 Fe1 C13 93.30(10)
C13 Fe1 N1 86.93(9)
C1 N1 Fe1 113.65(16)
C6 N1 Fe1 117.08(15)
C6 N1 C1 104.7(2)
C11 N1 Fe1 109.12(16)
C11 N1 C1 102.7(2)
C11 N1 C6 108.6(2)
C3 N2 C2 123.8(2)
C3 N2 C4 111.7(2)
C4 N2 C2 123.7(2)
C3 N3 C5 110.0(2)
C3 N3 C16 128.9(2)
C5 N3 C16 118.5(2)
C8 N4 C7 125.1(2)
C8 N4 C9 111.7(2)
C9 N4 C7 123.0(2)
C8 N5 C10 110.3(2)
C8 N5 C25 131.3(2)
C10 N5 C25 116.8(2)
C13 N6 C12 129.4(2)
C13 N6 C14 111.5(2)
C14 N6 C12 118.7(2)
C13 N7 C15 110.9(2)
C13 N7 C34 131.0(2)
C15 N7 C34 118.1(2)
O1 N8 Fe1 175.7(2)
C43 N9 Fe1 165.7(2)
N1 C1 H1A 108.7
N1 C1 H1B 108.7
H1A C1 H1B 107.6
C2 C1 N1 114.2(2)
C2 C1 H1A 108.7
C2 C1 H1B 108.7
N2 C2 C1 109.7(2)
N2 C2 H2A 109.7
N2 C2 H2B 109.7
C1 C2 H2A 109.7
C1 C2 H2B 109.7
H2A C2 H2B 108.2
N2 C3 Fe1 125.35(18)
N2 C3 N3 104.2(2)
N3 C3 Fe1 130.38(19)
N2 C4 H4 126.7
C5 C4 N2 106.5(2)
C5 C4 H4 126.7
N3 C5 H5 126.2
C4 C5 N3 107.6(2)
C4 C5 H5 126.2
N1 C6 H6A 108.1
N1 C6 H6B 108.1
H6A C6 H6B 107.3
C7 C6 N1 116.7(2)
C7 C6 H6A 108.1
C7 C6 H6B 108.1
N4 C7 C6 109.7(2)
N4 C7 H7A 109.7
N4 C7 H7B 109.7
C6 C7 H7A 109.7
C6 C7 H7B 109.7
H7A C7 H7B 108.2
N4 C8 Fe1 121.16(18)
N4 C8 N5 104.2(2)
N5 C8 Fe1 133.37(18)
N4 C9 H9 126.7
C10 C9 N4 106.6(2)
C10 C9 H9 126.7
N5 C10 H10 126.4
C9 C10 N5 107.2(2)
C9 C10 H10 126.4
N1 C11 H11A 108.5
N1 C11 H11B 108.5
N1 C11 C12 115.1(2)
H11A C11 H11B 107.5
C12 C11 H11A 108.5
C12 C11 H11B 108.5
N6 C12 C11 114.8(2)
N6 C12 H12A 108.6
N6 C12 H12B 108.6
C11 C12 H12A 108.6
C11 C12 H12B 108.6
H12A C12 H12B 107.5
N6 C13 Fe1 125.49(18)
N6 C13 N7 103.9(2)
N7 C13 Fe1 130.27(18)
N6 C14 H14 126.7
C15 C14 N6 106.5(2)
C15 C14 H14 126.7
N7 C15 H15 126.4
C14 C15 N7 107.2(2)
C14 C15 H15 126.4
C17 C16 N3 120.0(2)
C21 C16 N3 117.2(2)
C21 C16 C17 122.1(3)
C16 C17 C22 122.1(3)
C18 C17 C16 117.6(3)
C18 C17 C22 120.1(3)
C17 C18 H18 119.0
C19 C18 C17 122.0(3)
C19 C18 H18 119.0
C18 C19 C20 118.4(3)
C18 C19 C23 119.6(3)
C20 C19 C23 122.0(3)
C19 C20 H20 119.0
C21 C20 C19 122.0(3)
C21 C20 H20 119.0
C16 C21 C24 122.0(3)
C20 C21 C16 117.5(3)
C20 C21 C24 120.2(3)
C17 C22 H22A 109.5
C17 C22 H22B 109.5
C17 C22 H22C 109.5
H22A C22 H22B 109.5
H22A C22 H22C 109.5
H22B C22 H22C 109.5
C19 C23 H23A 109.5
C19 C23 H23B 109.5
C19 C23 H23C 109.5
H23A C23 H23B 109.5
H23A C23 H23C 109.5
H23B C23 H23C 109.5
C21 C24 H24A 109.5
C21 C24 H24B 109.5
C21 C24 H24C 109.5
H24A C24 H24B 109.5
H24A C24 H24C 109.5
H24B C24 H24C 109.5
C26 C25 N5 119.0(2)
C26 C25 C30 122.2(2)
C30 C25 N5 117.5(2)
C25 C26 C27 117.0(3)
C25 C26 C31 122.9(2)
C27 C26 C31 120.1(3)
C26 C27 H27 119.0
C28 C27 C26 122.1(3)
C28 C27 H27 119.0
C27 C28 C32 121.2(3)
C29 C28 C27 118.9(3)
C29 C28 C32 119.9(3)
C28 C29 H29 119.2
C28 C29 C30 121.6(3)
C30 C29 H29 119.2
C25 C30 C33 123.3(2)
C29 C30 C25 117.9(3)
C29 C30 C33 118.4(3)
C26 C31 H31A 109.5
C26 C31 H31B 109.5
C26 C31 H31C 109.5
H31A C31 H31B 109.5
H31A C31 H31C 109.5
H31B C31 H31C 109.5
C28 C32 H32A 109.5
C28 C32 H32B 109.5
C28 C32 H32C 109.5
H32A C32 H32B 109.5
H32A C32 H32C 109.5
H32B C32 H32C 109.5
C30 C33 H33A 109.5
C30 C33 H33B 109.5
C30 C33 H33C 109.5
H33A C33 H33B 109.5
H33A C33 H33C 109.5
H33B C33 H33C 109.5
C35 C34 N7 117.9(3)
C39 C34 N7 118.1(3)
C39 C34 C35 123.2(3)
C34 C35 C40 123.0(3)
C36 C35 C34 116.5(3)
C36 C35 C40 120.4(3)
C35 C36 H36 118.9
C37 C36 C35 122.3(4)
C37 C36 H36 118.9
C36 C37 C38 119.0(3)
C36 C37 C41 120.9(4)
C38 C37 C41 120.1(5)
C37 C38 H38 119.3
C37 C38 C39 121.4(4)
C39 C38 H38 119.3
C34 C39 C38 117.4(3)
C34 C39 C42 122.6(3)
C38 C39 C42 120.0(3)
C35 C40 H40A 109.5
C35 C40 H40B 109.5
C35 C40 H40C 109.5
H40A C40 H40B 109.5
H40A C40 H40C 109.5
H40B C40 H40C 109.5
C37 C41 H41A 109.5
C37 C41 H41B 109.5
C37 C41 H41C 109.5
H41A C41 H41B 109.5
H41A C41 H41C 109.5
H41B C41 H41C 109.5
C39 C42 H42A 109.5
C39 C42 H42B 109.5
C39 C42 H42C 109.5
H42A C42 H42B 109.5
H42A C42 H42C 109.5
H42B C42 H42C 109.5
N9 C43 C44 179.3(3)
C43 C44 H44A 109.5
C43 C44 H44B 109.5
C43 C44 H44C 109.5
H44A C44 H44B 109.5
H44A C44 H44C 109.5
H44B C44 H44C 109.5
F11 B1 F12 110.0(3)
F13 B1 F11 109.3(3)
F13 B1 F12 108.0(3)
F13 B1 F14 112.0(3)
F14 B1 F11 109.7(3)
F14 B1 F12 107.8(3)
F11A B1A F14A 120(2)
F12A B1A F11A 105.0(17)
F12A B1A F13A 108(2)
F12A B1A F14A 111.4(19)
F13A B1A F11A 103(2)
F13A B1A F14A 108(2)
F21 B2 F23B 145.1(7)
F22 B2 F21 106.7(6)
F22 B2 F24 113.3(6)
F22 B2 F21B 109.3(8)
F22 B2 F23B 102.3(7)
F23 B2 F21 105.3(7)
F23 B2 F22 111.1(8)
F23 B2 F24 108.0(7)
F23 B2 F21B 18.9(7)
F23 B2 F23B 81.4(7)
F24 B2 F21 112.1(6)
F24 B2 F23B 36.3(5)
F21B B2 F21 88.4(7)
F21B B2 F24 123.4(8)
F21B B2 F23B 100.2(7)
F24B B2 F21 27.9(5)
F24B B2 F22 113.6(7)
F24B B2 F23 122.7(8)
F24B B2 F24 85.1(7)
F24B B2 F21B 109.9(8)
F24B B2 F23B 120.4(8)
F24B F21 B2 54.9(10)
B2 F24 F24B 42.7(5)
F23B F24 B2 76.2(8)
F23B F24 F24B 117.9(9)
F21A B2A F22A 109.4(13)
F21A B2A F23A 96.3(12)
F21A B2A F24A 118.3(15)
F22A B2A F23A 107.2(15)
F22A B2A F24A 117.2(14)
F24A B2A F23A 105.5(13)
F24 F23B B2 67.6(7)
B2 F24B F24 52.2(5)
F21 F24B B2 97.1(13)
F21 F24B F24 146.7(13)
F31 B3 F32 109.7(3)
F31 B3 F33 109.4(3)
F31 B3 F34 108.0(2)
F32 B3 F33 108.5(2)
F32 B3 F34 111.0(3)
F34 B3 F33 110.2(2)
N100 C101 C102 177.8(4)
C101 C102 H10A 109.5
C101 C102 H10B 109.5
C101 C102 H10C 109.5
H10A C102 H10B 109.5
H10A C102 H10C 109.5
H10B C102 H10C 109.5
N210 C211 C212 171.6(13)
C211 C212 H21A 109.5
C211 C212 H21B 109.5
C211 C212 H21C 109.5
H21A C212 H21B 109.5
H21A C212 H21C 109.5
H21B C212 H21C 109.5
N220 C221 C222 125(2)
C221 C222 H22D 109.5
C221 C222 H22E 109.5
C221 C222 H22F 109.5
H22D C222 H22E 109.5
H22D C222 H22F 109.5
H22E C222 H22F 109.5
N230 C231 C232 147(4)
C231 C232 H23D 109.5
C231 C232 H23E 109.5
C231 C232 H23F 109.5
H23D C232 H23E 109.5
H23D C232 H23F 109.5
H23E C232 H23F 109.5
N240 C241 C242 173(5)
C241 C242 H24D 109.5
C241 C242 H24E 109.5
C241 C242 H24F 109.5
H24D C242 H24E 109.5
H24D C242 H24F 109.5
H24E C242 H24F 109.5

loop_
_geom_bond_atom_site_label_1
_geom_bond_atom_site_label_2
_geom_bond_distance
Fe1 N1 2.151(2)
Fe1 N8 1.654(2)
Fe1 N9 2.000(2)
Fe1 C3 2.052(2)
Fe1 C8 2.019(3)
Fe1 C13 2.076(2)
O1 N8 1.139(3)
N1 C1 1.517(3)
N1 C6 1.516(3)
N1 C11 1.497(3)
N2 C2 1.455(4)
N2 C3 1.352(3)
N2 C4 1.382(3)
N3 C3 1.371(3)
N3 C5 1.389(3)
N3 C16 1.451(3)
N4 C7 1.461(3)
N4 C8 1.356(3)
N4 C9 1.376(4)
N5 C8 1.367(3)
N5 C10 1.389(3)
N5 C25 1.461(3)
N6 C12 1.466(3)
N6 C13 1.354(3)
N6 C14 1.386(4)
N7 C13 1.359(3)
N7 C15 1.386(3)
N7 C34 1.453(3)
N9 C43 1.137(4)
C1 H1A 0.9900
C1 H1B 0.9900
C1 C2 1.501(4)
C2 H2A 0.9900
C2 H2B 0.9900
C4 H4 0.9500
C4 C5 1.335(4)
C5 H5 0.9500
C6 H6A 0.9900
C6 H6B 0.9900
C6 C7 1.510(4)
C7 H7A 0.9900
C7 H7B 0.9900
C9 H9 0.9500
C9 C10 1.345(4)
C10 H10 0.9500
C11 H11A 0.9900
C11 H11B 0.9900
C11 C12 1.505(4)
C12 H12A 0.9900
C12 H12B 0.9900
C14 H14 0.9500
C14 C15 1.332(4)
C15 H15 0.9500
C16 C17 1.401(4)
C16 C21 1.396(4)
C17 C18 1.391(4)
C17 C22 1.506(4)
C18 H18 0.9500
C18 C19 1.387(4)
C19 C20 1.395(5)
C19 C23 1.509(5)
C20 H20 0.9500
C20 C21 1.393(4)
C21 C24 1.508(4)
C22 H22A 0.9800
C22 H22B 0.9800
C22 H22C 0.9800
C23 H23A 0.9800
C23 H23B 0.9800
C23 H23C 0.9800
C24 H24A 0.9800
C24 H24B 0.9800
C24 H24C 0.9800
C25 C26 1.399(4)
C25 C30 1.401(4)
C26 C27 1.399(4)
C26 C31 1.506(4)
C27 H27 0.9500
C27 C28 1.396(5)
C28 C29 1.378(5)
C28 C32 1.511(4)
C29 H29 0.9500
C29 C30 1.395(4)
C30 C33 1.499(4)
C31 H31A 0.9800
C31 H31B 0.9800
C31 H31C 0.9800
C32 H32A 0.9800
C32 H32B 0.9800
C32 H32C 0.9800
C33 H33A 0.9800
C33 H33B 0.9800
C33 H33C 0.9800
C34 C35 1.404(4)
C34 C39 1.386(5)
C35 C36 1.397(5)
C35 C40 1.494(5)
C36 H36 0.9500
C36 C37 1.381(6)
C37 C38 1.391(6)
C37 C41 1.523(5)
C38 H38 0.9500
C38 C39 1.400(4)
C39 C42 1.507(5)
C40 H40A 0.9800
C40 H40B 0.9800
C40 H40C 0.9800
C41 H41A 0.9800
C41 H41B 0.9800
C41 H41C 0.9800
C42 H42A 0.9800
C42 H42B 0.9800
C42 H42C 0.9800
C43 C44 1.452(4)
C44 H44A 0.9800
C44 H44B 0.9800
C44 H44C 0.9800
B1 F11 1.389(4)
B1 F12 1.392(4)
B1 F13 1.381(4)
B1 F14 1.381(4)
B1A F11A 1.392(16)
B1A F12A 1.369(16)
B1A F13A 1.380(16)
B1A F14A 1.405(15)
B2 F21 1.466(9)
B2 F22 1.392(7)
B2 F23 1.329(11)
B2 F24 1.408(8)
B2 F21B 1.394(14)
B2 F23B 1.480(11)
B2 F24B 1.209(11)
F21 F24B 0.692(10)
F24 F23B 0.901(11)
F24 F24B 1.776(13)
B2A F21A 1.363(14)
B2A F22A 1.364(14)
B2A F23A 1.431(15)
B2A F24A 1.410(14)
B3 F31 1.356(4)
B3 F32 1.364(4)
B3 F33 1.380(4)
B3 F34 1.379(4)
N100 C101 1.146(4)
C101 C102 1.460(5)
C102 H10A 0.9800
C102 H10B 0.9800
C102 H10C 0.9800
N210 C211 1.139(13)
C211 C212 1.420(13)
C212 H21A 0.9800
C212 H21B 0.9800
C212 H21C 0.9800
N220 C221 1.195(17)
C221 C222 1.481(17)
C222 H22D 0.9800
C222 H22E 0.9800
C222 H22F 0.9800
N230 C231 1.153(16)
C231 C232 1.444(18)
C232 H23D 0.9800
C232 H23E 0.9800
C232 H23F 0.9800
N240 C241 1.141(17)
C241 C242 1.439(17)
C242 H24D 0.9800
C242 H24E 0.9800
C242 H24F 0.9800

loop_
_geom_torsion_atom_site_label_1
_geom_torsion_atom_site_label_2
_geom_torsion_atom_site_label_3
_geom_torsion_atom_site_label_4
_geom_torsion
Fe1 N1 C1 C2 -53.9(3)
Fe1 N1 C6 C7 -27.3(3)
Fe1 N1 C11 C12 74.5(2)
N1 C1 C2 N2 77.7(3)
N1 C6 C7 N4 66.9(3)
N1 C11 C12 N6 -53.7(3)
N2 C4 C5 N3 0.8(3)
N3 C16 C17 C18 -176.7(2)
N3 C16 C17 C22 -0.9(4)
N3 C16 C21 C20 176.0(2)
N3 C16 C21 C24 1.8(4)
N4 C9 C10 N5 0.5(3)
N5 C25 C26 C27 -172.1(2)
N5 C25 C26 C31 6.0(4)
N5 C25 C30 C29 175.0(2)
N5 C25 C30 C33 1.9(4)
N6 C14 C15 N7 0.0(4)
N7 C34 C35 C36 -173.8(2)
N7 C34 C35 C40 5.4(4)
N7 C34 C39 C38 173.8(2)
N7 C34 C39 C42 -5.6(4)
C1 N1 C6 C7 -154.2(2)
C1 N1 C11 C12 -164.6(2)
C2 N2 C3 Fe1 -14.3(4)
C2 N2 C3 N3 168.8(3)
C2 N2 C4 C5 -169.7(3)
C3 N2 C2 C1 -39.8(4)
C3 N2 C4 C5 0.2(3)
C3 N3 C5 C4 -1.6(3)
C3 N3 C16 C17 -112.0(3)
C3 N3 C16 C21 77.6(3)
C4 N2 C2 C1 128.9(3)
C4 N2 C3 Fe1 175.8(2)
C4 N2 C3 N3 -1.1(3)
C5 N3 C3 Fe1 -175.1(2)
C5 N3 C3 N2 1.6(3)
C5 N3 C16 C17 88.5(3)
C5 N3 C16 C21 -81.9(3)
C6 N1 C1 C2 75.0(3)
C6 N1 C11 C12 -54.2(3)
C7 N4 C8 Fe1 -16.9(3)
C7 N4 C8 N5 174.5(2)
C7 N4 C9 C10 -175.3(2)
C8 N4 C7 C6 -44.8(3)
C8 N4 C9 C10 0.3(3)
C8 N5 C10 C9 -1.2(3)
C8 N5 C25 C26 -117.0(3)
C8 N5 C25 C30 75.5(4)
C9 N4 C7 C6 130.2(3)
C9 N4 C8 Fe1 167.61(18)
C9 N4 C8 N5 -1.0(3)
C10 N5 C8 Fe1 -165.2(2)
C10 N5 C8 N4 1.3(3)
C10 N5 C25 C26 78.8(3)
C10 N5 C25 C30 -88.6(3)
C11 N1 C1 C2 -171.6(2)
C11 N1 C6 C7 96.7(3)
C12 N6 C13 Fe1 -11.5(4)
C12 N6 C13 N7 174.8(3)
C12 N6 C14 C15 -174.9(3)
C13 N6 C12 C11 18.3(4)
C13 N6 C14 C15 -1.5(4)
C13 N7 C15 C14 1.5(4)
C13 N7 C34 C35 -86.1(4)
C13 N7 C34 C39 103.1(3)
C14 N6 C12 C11 -169.6(3)
C14 N6 C13 Fe1 176.0(2)
C14 N6 C13 N7 2.3(3)
C15 N7 C13 Fe1 -175.5(2)
C15 N7 C13 N6 -2.3(3)
C15 N7 C34 C35 90.7(3)
C15 N7 C34 C39 -80.1(3)
C16 N3 C3 Fe1 24.0(4)
C16 N3 C3 N2 -159.2(3)
C16 N3 C5 C4 161.6(3)
C16 C17 C18 C19 3.4(4)
C17 C16 C21 C20 5.9(4)
C17 C16 C21 C24 -168.3(2)
C17 C18 C19 C20 0.6(5)
C17 C18 C19 C23 177.9(3)
C18 C19 C20 C21 -1.6(5)
C19 C20 C21 C16 -1.6(4)
C19 C20 C21 C24 172.8(3)
C21 C16 C17 C18 -6.8(4)
C21 C16 C17 C22 169.0(3)
C22 C17 C18 C19 -172.4(3)
C23 C19 C20 C21 -178.8(3)
C25 N5 C8 Fe1 29.8(4)
C25 N5 C8 N4 -163.6(2)
C25 N5 C10 C9 166.2(2)
C25 C26 C27 C28 -0.3(4)
C26 C25 C30 C29 8.0(4)
C26 C25 C30 C33 -165.1(3)
C26 C27 C28 C29 2.7(5)
C26 C27 C28 C32 -177.5(3)
C27 C28 C29 C30 0.2(5)
C28 C29 C30 C25 -5.4(4)
C28 C29 C30 C33 168.0(3)
C30 C25 C26 C27 -5.2(4)
C30 C25 C26 C31 172.9(3)
C31 C26 C27 C28 -178.4(3)
C32 C28 C29 C30 -179.6(3)
C34 N7 C13 Fe1 1.4(4)
C34 N7 C13 N6 174.6(3)
C34 N7 C15 C14 -175.9(3)
C34 C35 C36 C37 1.7(5)
C35 C34 C39 C38 3.5(4)
C35 C34 C39 C42 -175.8(3)
C35 C36 C37 C38 -0.1(5)
C35 C36 C37 C41 -179.9(3)
C36 C37 C38 C39 0.1(5)
C37 C38 C39 C34 -1.7(4)
C37 C38 C39 C42 177.6(3)
C39 C34 C35 C36 -3.5(4)
C39 C34 C35 C40 175.7(3)
C40 C35 C36 C37 -177.4(3)
C41 C37 C38 C39 179.9(3)
B2 F21 F24B F24 -20.9(18)
B2 F24 F24B F21 27(2)
F21 B2 F24 F23B 160.5(9)
F21 B2 F24 F24B -7.2(6)
F21 B2 F23B F24 -32.7(15)
F21 B2 F24B F24 165.7(12)
F22 B2 F21 F24B -109.2(13)
F22 B2 F24 F23B -78.7(10)
F22 B2 F24 F24B 113.7(8)
F22 B2 F23B F24 112.9(9)
F22 B2 F24B F21 81.0(13)
F22 B2 F24B F24 -113.3(7)
F23 B2 F21 F24B 132.7(14)
F23 B2 F24 F23B 44.9(11)
F23 B2 F24 F24B -122.8(9)
F23 B2 F23B F24 -137.3(10)
F23 B2 F24B F21 -57.4(16)
F23 B2 F24B F24 108.3(9)
F24 B2 F21 F24B 15.5(13)
F24 B2 F24B F21 -165.7(12)
F21B B2 F21 F24B 141.2(14)
F21B B2 F24 F23B 57.1(12)
F21B B2 F24 F24B -110.6(10)
F21B B2 F23B F24 -134.6(10)
F21B B2 F24B F21 -41.8(15)
F21B B2 F24B F24 123.9(8)
F23B B2 F21 F24B 35.7(17)
F23B B2 F24 F24B -167.7(10)
F23B B2 F24B F21 -157.2(11)
F23B B2 F24B F24 8.4(7)
F23B F24 F24B B2 -13.6(11)
F23B F24 F24B F21 13(3)
F24B B2 F24 F23B 167.7(10)
F24B B2 F23B F24 -14.3(11)
F24B F24 F23B B2 9.4(8)
